data_4330497
loop_
_publ_author_name
'Heaweon Park'
'Michael M. Bittner'
'Jacob S. Baus'
'Sergey V. Lindeman'
'Adam T. Fiedler'

_publ_section_title
;
 Fe(II) Complexes That Mimic the Active Site Structure of Acetylacetone
 Dioxygenase: O2 and NO Reactivity
;
_journal_name_full 'Inorganic Chemistry'
_journal_page_first 10279
_journal_page_last 10289
_journal_paper_doi 10.1021/ic3012712
_journal_volume 51
_journal_year 2012
_chemical_formula_sum 'C90 H68 B2 Fe N12'
_chemical_formula_weight 1395.03
_chemical_name_systematic
; 
 ? 
;
_space_group_IT_number 2
_symmetry_cell_setting triclinic
_symmetry_space_group_name_Hall '-P 1'
_symmetry_space_group_name_H-M 'P -1'
_atom_sites_solution_hydrogens geom
_atom_sites_solution_primary direct
_atom_sites_solution_secondary difmap
_audit_creation_method SHELXL-97
_cell_angle_alpha 70.4240(10)
_cell_angle_beta 71.3970(10)
_cell_angle_gamma 74.6550(10)
_cell_formula_units_Z 1
_cell_length_a 10.8870(3)
_cell_length_b 12.6456(3)
_cell_length_c 14.2454(3)
_cell_measurement_reflns_used 6334
_cell_measurement_temperature 100(2)
_cell_measurement_theta_max 68
_cell_measurement_theta_min 3
_cell_volume 1723.75(7)
_computing_cell_refinement 'SAINT v7.60A (Bruker, 2009)'
_computing_data_collection 'APEX2-2009.5-1 (Bruker, 2009)'
_computing_data_reduction 'SADABS-2008/1 (Bruker, 2008)'
_computing_molecular_graphics 'XP v5.1 (Bruker, 1998)'
_computing_publication_material 'XCIF-2008/2 (Bruker, 2008)'
_computing_structure_refinement 'SHELXL-2008/4(Bruker, 2008)'
_computing_structure_solution 'XS/SHELXTL-2008/4 (Bruker, 2008)'
_diffrn_ambient_temperature 100(2)
_diffrn_measured_fraction_theta_full 0.983
_diffrn_measured_fraction_theta_max 0.943
_diffrn_measurement_device_type 'Bruker APEX2 CCD detector'
_diffrn_measurement_method '\w scans'
_diffrn_radiation_monochromator graphite
_diffrn_radiation_source 'fine-focus sealed tube'
_diffrn_radiation_type CuK\a
_diffrn_radiation_wavelength 1.54178
_diffrn_reflns_av_R_equivalents 0.0217
_diffrn_reflns_av_sigmaI/netI 0.0240
_diffrn_reflns_limit_h_max 13
_diffrn_reflns_limit_h_min -11
_diffrn_reflns_limit_k_max 15
_diffrn_reflns_limit_k_min -13
_diffrn_reflns_limit_l_max 17
_diffrn_reflns_limit_l_min 0
_diffrn_reflns_number 14604
_diffrn_reflns_theta_full 68.0
_diffrn_reflns_theta_max 68.02
_diffrn_reflns_theta_min 3.40
_exptl_absorpt_coefficient_mu 2.222
_exptl_absorpt_correction_T_max 0.8167
_exptl_absorpt_correction_T_min 0.5781
_exptl_absorpt_correction_type numerical
_exptl_absorpt_process_details
;
 numerical (based on real shape of the crystal) absorption
 correction followed by:
 SADABS. Program for empirical absorption correction of
 area-detector data. University of Goetingen. Germany. 
 Sheldrick, G. M. 1996
;
_exptl_crystal_colour colorless
_exptl_crystal_density_diffrn 1.344
_exptl_crystal_description prism
_exptl_crystal_F_000 728
_exptl_crystal_size_max 0.28
_exptl_crystal_size_mid 0.12
_exptl_crystal_size_min 0.10
_refine_diff_density_max 0.280
_refine_diff_density_min -0.223
_refine_diff_density_rms 0.037
_refine_ls_extinction_coef 0.00087(13)
_refine_ls_extinction_expression Fc^*^=kFc[1+0.001xFc^2^\l^3^/sin(2\q)]^-1/4^
_refine_ls_extinction_method SHELXL
_refine_ls_goodness_of_fit_ref 1.025
_refine_ls_hydrogen_treatment constr
_refine_ls_matrix_type full
_refine_ls_number_parameters 476
_refine_ls_number_reflns 5923
_refine_ls_number_restraints 0
_refine_ls_restrained_S_all 1.025
_refine_ls_R_factor_all 0.0354
_refine_ls_R_factor_gt 0.0326
_refine_ls_shift/su_max 0.000
_refine_ls_shift/su_mean 0.000
_refine_ls_structure_factor_coef Fsqd
_refine_ls_weighting_details 'calc w=1/[\s^2^(Fo^2^)+(0.0453P)^2^+0.6155P] where P=(Fo^2^+2Fc^2^)/3'
_refine_ls_weighting_scheme calc
_refine_ls_wR_factor_gt 0.0823
_refine_ls_wR_factor_ref 0.0840
_reflns_number_gt 5522
_reflns_number_total 5923
_reflns_threshold_expression >2sigma(I)
_cod_data_source_file ic3012712_si_002_6.cif
_cod_data_source_block Fe(Ph2Tp)2
_cod_database_code 4330497

loop_
_symmetry_equiv_pos_as_xyz
'x, y, z'
'-x, -y, -z'

loop_
_atom_site_label
_atom_site_type_symbol
_atom_site_fract_x
_atom_site_fract_y
_atom_site_fract_z
_atom_site_U_iso_or_equiv
_atom_site_adp_type
_atom_site_occupancy
_atom_site_symmetry_multiplicity
_atom_site_calc_flag
_atom_site_refinement_flags
Fe1 Fe 0.5000 0.5000 0.5000 0.01360(10) Uani 1 2 d S
N1 N 0.47728(12) 0.51017(11) 0.35045(9) 0.0159(3) Uani 1 1 d .
N2 N 0.55183(12) 0.58221(10) 0.27090(9) 0.0156(3) Uani 1 1 d .
N3 N 0.70924(12) 0.45947(11) 0.43590(9) 0.0158(3) Uani 1 1 d .
N4 N 0.75203(12) 0.53439(11) 0.34238(9) 0.0154(3) Uani 1 1 d .
N5 N 0.50516(12) 0.68937(11) 0.45162(9) 0.0149(3) Uani 1 1 d .
N6 N 0.58661(12) 0.71926(11) 0.35425(9) 0.0152(3) Uani 1 1 d .
B1 B 0.65444(17) 0.63312(15) 0.29007(13) 0.0162(4) Uani 1 1 d .
H1 H 0.7057 0.6745 0.2217 0.019 Uiso 1 1 calc R
C11 C 0.42239(15) 0.46051(13) 0.30697(12) 0.0176(3) Uani 1 1 d .
C12 C 0.46073(16) 0.50152(13) 0.20003(12) 0.0191(3) Uani 1 1 d .
H12A H 0.4360 0.4807 0.1513 0.023 Uiso 1 1 calc R
C13 C 0.54198(15) 0.57853(13) 0.17903(12) 0.0170(3) Uani 1 1 d .
C21 C 0.81533(15) 0.37957(13) 0.45558(12) 0.0174(3) Uani 1 1 d .
C22 C 0.92655(16) 0.40523(13) 0.37579(12) 0.0197(3) Uani 1 1 d .
H22A H 1.0139 0.3637 0.3708 0.024 Uiso 1 1 calc R
C23 C 0.88415(15) 0.50301(13) 0.30564(12) 0.0176(3) Uani 1 1 d .
C31 C 0.45710(15) 0.78758(13) 0.48089(12) 0.0168(3) Uani 1 1 d .
C32 C 0.50824(15) 0.87779(13) 0.40131(12) 0.0189(3) Uani 1 1 d .
H32A H 0.4902 0.9554 0.4015 0.023 Uiso 1 1 calc R
C33 C 0.58896(15) 0.83286(13) 0.32337(12) 0.0171(3) Uani 1 1 d .
C41 C 0.34171(15) 0.37017(14) 0.36475(12) 0.0191(3) Uani 1 1 d .
C42 C 0.24414(16) 0.37332(14) 0.45551(12) 0.0212(3) Uani 1 1 d .
H42A H 0.2254 0.4370 0.4822 0.025 Uiso 1 1 calc R
C43 C 0.17362(17) 0.28432(15) 0.50772(13) 0.0245(4) Uani 1 1 d .
H43A H 0.1085 0.2866 0.5704 0.029 Uiso 1 1 calc R
C44 C 0.19868(17) 0.19262(15) 0.46805(13) 0.0254(4) Uani 1 1 d .
H44A H 0.1509 0.1317 0.5035 0.030 Uiso 1 1 calc R
C45 C 0.29347(17) 0.18971(14) 0.37666(13) 0.0247(4) Uani 1 1 d .
H45A H 0.3096 0.1273 0.3488 0.030 Uiso 1 1 calc R
C46 C 0.36480(16) 0.27741(14) 0.32570(13) 0.0218(3) Uani 1 1 d .
H46A H 0.4303 0.2743 0.2634 0.026 Uiso 1 1 calc R
C51 C 0.60893(15) 0.64512(14) 0.07705(12) 0.0183(3) Uani 1 1 d .
C52 C 0.61124(16) 0.76084(14) 0.05450(12) 0.0211(3) Uani 1 1 d .
H52A H 0.5670 0.8003 0.1056 0.025 Uiso 1 1 calc R
C53 C 0.67773(18) 0.81858(15) -0.04200(13) 0.0265(4) Uani 1 1 d .
H53A H 0.6792 0.8973 -0.0566 0.032 Uiso 1 1 calc R
C54 C 0.74205(18) 0.76220(16) -0.11726(13) 0.0281(4) Uani 1 1 d .
H54A H 0.7886 0.8020 -0.1830 0.034 Uiso 1 1 calc R
C55 C 0.73859(17) 0.64785(16) -0.09672(13) 0.0271(4) Uani 1 1 d .
H55A H 0.7816 0.6093 -0.1486 0.033 Uiso 1 1 calc R
C56 C 0.67196(16) 0.58952(14) 0.00002(12) 0.0218(3) Uani 1 1 d .
H56A H 0.6693 0.5112 0.0138 0.026 Uiso 1 1 calc R
C61 C 0.81212(15) 0.27595(13) 0.54480(12) 0.0185(3) Uani 1 1 d .
C62 C 0.75853(16) 0.27806(14) 0.64689(12) 0.0229(3) Uani 1 1 d .
H62A H 0.7197 0.3489 0.6624 0.027 Uiso 1 1 calc R
C63 C 0.76100(18) 0.17794(15) 0.72651(13) 0.0285(4) Uani 1 1 d .
H63A H 0.7222 0.1805 0.7958 0.034 Uiso 1 1 calc R
C64 C 0.81991(18) 0.07422(15) 0.70510(14) 0.0285(4) Uani 1 1 d .
H64A H 0.8225 0.0060 0.7597 0.034 Uiso 1 1 calc R
C65 C 0.87472(17) 0.07024(15) 0.60432(14) 0.0257(4) Uani 1 1 d .
H65A H 0.9150 -0.0007 0.5894 0.031 Uiso 1 1 calc R
C66 C 0.87082(16) 0.17091(14) 0.52430(13) 0.0213(3) Uani 1 1 d .
H66A H 0.9086 0.1679 0.4550 0.026 Uiso 1 1 calc R
C71 C 0.96635(15) 0.56578(13) 0.20886(12) 0.0183(3) Uani 1 1 d .
C72 C 0.94253(16) 0.58717(14) 0.11304(12) 0.0205(3) Uani 1 1 d .
H72A H 0.8701 0.5623 0.1085 0.025 Uiso 1 1 calc R
C73 C 1.02411(17) 0.64449(14) 0.02447(13) 0.0239(4) Uani 1 1 d .
H73A H 1.0069 0.6593 -0.0405 0.029 Uiso 1 1 calc R
C74 C 1.13087(16) 0.68049(14) 0.03013(13) 0.0238(4) Uani 1 1 d .
H74A H 1.1858 0.7207 -0.0307 0.029 Uiso 1 1 calc R
C75 C 1.15709(16) 0.65771(14) 0.12447(13) 0.0236(4) Uani 1 1 d .
H75A H 1.2311 0.6810 0.1283 0.028 Uiso 1 1 calc R
C76 C 1.07485(16) 0.60054(14) 0.21404(13) 0.0214(3) Uani 1 1 d .
H76A H 1.0928 0.5852 0.2788 0.026 Uiso 1 1 calc R
C81 C 0.36245(15) 0.80227(13) 0.57889(12) 0.0188(3) Uani 1 1 d .
C82 C 0.31339(15) 0.71440(14) 0.66160(12) 0.0193(3) Uani 1 1 d .
H82A H 0.3450 0.6378 0.6583 0.023 Uiso 1 1 calc R
C83 C 0.21957(17) 0.73604(15) 0.74857(12) 0.0246(4) Uani 1 1 d .
H83A H 0.1873 0.6745 0.8035 0.029 Uiso 1 1 calc R
C84 C 0.17268(18) 0.84695(15) 0.75575(13) 0.0275(4) Uani 1 1 d .
H84A H 0.1075 0.8620 0.8148 0.033 Uiso 1 1 calc R
C85 C 0.22217(18) 0.93519(15) 0.67585(13) 0.0279(4) Uani 1 1 d .
H85A H 0.1920 1.0114 0.6804 0.034 Uiso 1 1 calc R
C86 C 0.31534(17) 0.91320(14) 0.58936(13) 0.0227(3) Uani 1 1 d .
H86A H 0.3485 0.9751 0.5354 0.027 Uiso 1 1 calc R
C91 C 0.66100(16) 0.89733(13) 0.22172(12) 0.0185(3) Uani 1 1 d .
C92 C 0.79467(16) 0.86517(14) 0.17835(13) 0.0211(3) Uani 1 1 d .
H92A H 0.8436 0.7982 0.2138 0.025 Uiso 1 1 calc R
C93 C 0.85638(17) 0.93079(15) 0.08359(13) 0.0256(4) Uani 1 1 d .
H93A H 0.9469 0.9073 0.0537 0.031 Uiso 1 1 calc R
C94 C 0.78689(18) 1.03033(15) 0.03218(13) 0.0280(4) Uani 1 1 d .
H94A H 0.8295 1.0748 -0.0327 0.034 Uiso 1 1 calc R
C95 C 0.65552(17) 1.06426(15) 0.07592(14) 0.0280(4) Uani 1 1 d .
H95A H 0.6080 1.1332 0.0417 0.034 Uiso 1 1 calc R
C96 C 0.59271(17) 0.99814(14) 0.16954(13) 0.0238(4) Uani 1 1 d .
H96A H 0.5019 1.0217 0.1986 0.029 Uiso 1 1 calc R

loop_
_atom_site_aniso_label
_atom_site_aniso_U_11
_atom_site_aniso_U_22
_atom_site_aniso_U_33
_atom_site_aniso_U_23
_atom_site_aniso_U_13
_atom_site_aniso_U_12
Fe1 0.01532(18) 0.01229(18) 0.01242(17) -0.00172(13) -0.00255(13) -0.00456(12)
N1 0.0169(6) 0.0144(7) 0.0154(6) -0.0019(5) -0.0026(5) -0.0056(5)
N2 0.0184(7) 0.0134(7) 0.0135(6) -0.0009(5) -0.0031(5) -0.0053(5)
N3 0.0176(7) 0.0148(7) 0.0138(6) -0.0013(5) -0.0028(5) -0.0055(5)
N4 0.0170(7) 0.0144(7) 0.0143(6) -0.0027(5) -0.0026(5) -0.0054(5)
N5 0.0163(6) 0.0150(7) 0.0129(6) -0.0023(5) -0.0022(5) -0.0057(5)
N6 0.0152(6) 0.0148(7) 0.0144(6) -0.0004(5) -0.0032(5) -0.0063(5)
B1 0.0180(9) 0.0174(9) 0.0130(8) -0.0018(7) -0.0028(7) -0.0074(7)
C11 0.0181(8) 0.0156(8) 0.0201(8) -0.0036(6) -0.0071(6) -0.0036(6)
C12 0.0228(8) 0.0177(8) 0.0191(8) -0.0042(6) -0.0080(6) -0.0052(6)
C13 0.0181(8) 0.0173(8) 0.0156(7) -0.0041(6) -0.0055(6) -0.0022(6)
C21 0.0199(8) 0.0171(8) 0.0167(7) -0.0022(6) -0.0073(6) -0.0055(6)
C22 0.0173(8) 0.0193(8) 0.0209(8) -0.0028(6) -0.0055(6) -0.0035(6)
C23 0.0170(8) 0.0190(8) 0.0176(8) -0.0050(6) -0.0041(6) -0.0048(6)
C31 0.0171(8) 0.0161(8) 0.0189(8) -0.0049(6) -0.0067(6) -0.0032(6)
C32 0.0202(8) 0.0143(8) 0.0217(8) -0.0038(6) -0.0041(6) -0.0051(6)
C33 0.0163(8) 0.0142(8) 0.0205(8) -0.0011(6) -0.0061(6) -0.0049(6)
C41 0.0195(8) 0.0193(9) 0.0199(8) -0.0005(6) -0.0101(6) -0.0060(6)
C42 0.0225(8) 0.0232(9) 0.0211(8) -0.0050(7) -0.0075(7) -0.0081(6)
C43 0.0215(9) 0.0281(10) 0.0250(9) -0.0034(7) -0.0083(7) -0.0082(7)
C44 0.0244(9) 0.0215(9) 0.0315(9) 0.0021(7) -0.0128(7) -0.0112(7)
C45 0.0288(9) 0.0199(9) 0.0295(9) -0.0045(7) -0.0133(7) -0.0065(7)
C46 0.0250(9) 0.0205(9) 0.0215(8) -0.0036(7) -0.0090(7) -0.0057(7)
C51 0.0174(8) 0.0214(9) 0.0169(8) -0.0023(6) -0.0072(6) -0.0048(6)
C52 0.0248(9) 0.0200(9) 0.0191(8) -0.0027(6) -0.0094(7) -0.0038(6)
C53 0.0343(10) 0.0238(9) 0.0232(9) 0.0010(7) -0.0121(7) -0.0118(7)
C54 0.0318(10) 0.0349(11) 0.0160(8) 0.0020(7) -0.0057(7) -0.0155(8)
C55 0.0287(9) 0.0356(11) 0.0182(8) -0.0089(7) -0.0042(7) -0.0076(7)
C56 0.0254(9) 0.0216(9) 0.0197(8) -0.0044(7) -0.0075(7) -0.0057(6)
C61 0.0168(8) 0.0179(8) 0.0211(8) -0.0008(6) -0.0079(6) -0.0053(6)
C62 0.0251(9) 0.0202(9) 0.0218(8) -0.0043(7) -0.0070(7) -0.0020(6)
C63 0.0352(10) 0.0278(10) 0.0180(8) -0.0016(7) -0.0072(7) -0.0038(7)
C64 0.0324(10) 0.0206(9) 0.0263(9) 0.0038(7) -0.0087(7) -0.0062(7)
C65 0.0258(9) 0.0195(9) 0.0307(9) -0.0067(7) -0.0071(7) -0.0025(7)
C66 0.0210(8) 0.0203(9) 0.0210(8) -0.0035(7) -0.0049(7) -0.0043(6)
C71 0.0164(8) 0.0153(8) 0.0192(8) -0.0032(6) -0.0023(6) -0.0008(6)
C72 0.0176(8) 0.0217(9) 0.0212(8) -0.0060(7) -0.0040(6) -0.0027(6)
C73 0.0249(9) 0.0251(9) 0.0177(8) -0.0049(7) -0.0033(7) -0.0014(7)
C74 0.0221(9) 0.0194(9) 0.0220(8) -0.0011(7) 0.0014(7) -0.0048(6)
C75 0.0209(8) 0.0202(9) 0.0287(9) -0.0048(7) -0.0050(7) -0.0062(6)
C76 0.0197(8) 0.0208(9) 0.0220(8) -0.0032(7) -0.0055(7) -0.0038(6)
C81 0.0185(8) 0.0203(9) 0.0195(8) -0.0055(6) -0.0074(6) -0.0033(6)
C82 0.0209(8) 0.0189(9) 0.0198(8) -0.0058(6) -0.0066(6) -0.0037(6)
C83 0.0287(9) 0.0256(9) 0.0172(8) -0.0040(7) -0.0031(7) -0.0069(7)
C84 0.0327(10) 0.0280(10) 0.0198(8) -0.0110(7) -0.0028(7) -0.0010(7)
C85 0.0366(10) 0.0219(9) 0.0260(9) -0.0097(7) -0.0084(8) -0.0018(7)
C86 0.0269(9) 0.0190(9) 0.0227(8) -0.0057(7) -0.0058(7) -0.0055(7)
C91 0.0207(8) 0.0148(8) 0.0201(8) -0.0024(6) -0.0038(6) -0.0079(6)
C92 0.0204(8) 0.0170(9) 0.0251(8) -0.0040(7) -0.0046(7) -0.0057(6)
C93 0.0203(8) 0.0245(9) 0.0295(9) -0.0075(7) 0.0012(7) -0.0089(7)
C94 0.0326(10) 0.0243(10) 0.0232(9) 0.0023(7) -0.0022(7) -0.0160(7)
C95 0.0285(10) 0.0188(9) 0.0306(9) 0.0044(7) -0.0097(8) -0.0061(7)
C96 0.0206(8) 0.0193(9) 0.0274(9) -0.0019(7) -0.0045(7) -0.0042(6)

loop_
_atom_type_symbol
_atom_type_description
_atom_type_scat_dispersion_real
_atom_type_scat_dispersion_imag
_atom_type_scat_source
C C 0.0181 0.0091 'International Tables Vol C Tables 4.2.6.8 and 6.1.1.4'
H H 0.0000 0.0000 'International Tables Vol C Tables 4.2.6.8 and 6.1.1.4'
B B 0.0090 0.0039 'International Tables Vol C Tables 4.2.6.8 and 6.1.1.4'
N N 0.0311 0.0180 'International Tables Vol C Tables 4.2.6.8 and 6.1.1.4'
Fe Fe -1.1336 3.1974 'International Tables Vol C Tables 4.2.6.8 and 6.1.1.4'

loop_
_geom_angle_atom_site_label_1
_geom_angle_atom_site_label_2
_geom_angle_atom_site_label_3
_geom_angle
_geom_angle_site_symmetry_1
_geom_angle_site_symmetry_3
N3 Fe1 N3 180.0 . 2_666
N3 Fe1 N1 93.38(5) . 2_666
N3 Fe1 N1 86.62(5) 2_666 2_666
N3 Fe1 N1 86.62(5) . .
N3 Fe1 N1 93.38(5) 2_666 .
N1 Fe1 N1 179.999(7) 2_666 .
N3 Fe1 N5 91.94(5) . .
N3 Fe1 N5 88.06(4) 2_666 .
N1 Fe1 N5 88.66(4) 2_666 .
N1 Fe1 N5 91.34(4) . .
N3 Fe1 N5 88.06(5) . 2_666
N3 Fe1 N5 91.94(5) 2_666 2_666
N1 Fe1 N5 91.34(4) 2_666 2_666
N1 Fe1 N5 88.66(4) . 2_666
N5 Fe1 N5 180.000(1) . 2_666
C11 N1 N2 106.55(12) . .
C11 N1 Fe1 140.75(10) . .
N2 N1 Fe1 112.33(9) . .
C13 N2 N1 109.85(12) . .
C13 N2 B1 127.75(13) . .
N1 N2 B1 120.83(12) . .
C21 N3 N4 106.81(12) . .
C21 N3 Fe1 140.56(10) . .
N4 N3 Fe1 112.56(9) . .
C23 N4 N3 109.53(12) . .
C23 N4 B1 128.88(13) . .
N3 N4 B1 121.49(12) . .
C31 N5 N6 105.75(12) . .
C31 N5 Fe1 144.44(10) . .
N6 N5 Fe1 109.80(9) . .
C33 N6 N5 110.54(12) . .
C33 N6 B1 126.99(13) . .
N5 N6 B1 122.31(12) . .
N6 B1 N4 111.75(12) . .
N6 B1 N2 111.48(12) . .
N4 B1 N2 109.33(12) . .
N6 B1 H1 108.0 . .
N4 B1 H1 108.0 . .
N2 B1 H1 108.0 . .
N1 C11 C12 109.77(13) . .
N1 C11 C41 124.66(14) . .
C12 C11 C41 125.44(14) . .
C13 C12 C11 106.28(14) . .
C13 C12 H12A 126.9 . .
C11 C12 H12A 126.9 . .
N2 C13 C12 107.55(13) . .
N2 C13 C51 124.83(14) . .
C12 C13 C51 127.62(14) . .
N3 C21 C22 109.56(13) . .
N3 C21 C61 125.19(14) . .
C22 C21 C61 125.13(14) . .
C23 C22 C21 106.18(14) . .
C23 C22 H22A 126.9 . .
C21 C22 H22A 126.9 . .
N4 C23 C22 107.89(13) . .
N4 C23 C71 125.28(14) . .
C22 C23 C71 126.81(14) . .
N5 C31 C32 109.24(13) . .
N5 C31 C81 127.32(14) . .
C32 C31 C81 123.42(14) . .
C33 C32 C31 106.95(14) . .
C33 C32 H32A 126.5 . .
C31 C32 H32A 126.5 . .
N6 C33 C32 107.51(13) . .
N6 C33 C91 126.29(14) . .
C32 C33 C91 126.14(14) . .
C42 C41 C46 118.46(14) . .
C42 C41 C11 123.51(15) . .
C46 C41 C11 118.02(14) . .
C41 C42 C43 120.84(15) . .
C41 C42 H42A 119.6 . .
C43 C42 H42A 119.6 . .
C44 C43 C42 119.78(16) . .
C44 C43 H43A 120.1 . .
C42 C43 H43A 120.1 . .
C43 C44 C45 119.90(15) . .
C43 C44 H44A 120.0 . .
C45 C44 H44A 120.0 . .
C44 C45 C46 120.23(16) . .
C44 C45 H45A 119.9 . .
C46 C45 H45A 119.9 . .
C45 C46 C41 120.76(16) . .
C45 C46 H46A 119.6 . .
C41 C46 H46A 119.6 . .
C52 C51 C56 118.84(15) . .
C52 C51 C13 122.81(14) . .
C56 C51 C13 118.35(14) . .
C53 C52 C51 120.34(16) . .
C53 C52 H52A 119.8 . .
C51 C52 H52A 119.8 . .
C54 C53 C52 120.39(16) . .
C54 C53 H53A 119.8 . .
C52 C53 H53A 119.8 . .
C55 C54 C53 119.98(16) . .
C55 C54 H54A 120.0 . .
C53 C54 H54A 120.0 . .
C54 C55 C56 119.84(16) . .
C54 C55 H55A 120.1 . .
C56 C55 H55A 120.1 . .
C55 C56 C51 120.59(16) . .
C55 C56 H56A 119.7 . .
C51 C56 H56A 119.7 . .
C62 C61 C66 118.37(14) . .
C62 C61 C21 123.98(14) . .
C66 C61 C21 117.61(14) . .
C63 C62 C61 120.85(16) . .
C63 C62 H62A 119.6 . .
C61 C62 H62A 119.6 . .
C64 C63 C62 120.18(16) . .
C64 C63 H63A 119.9 . .
C62 C63 H63A 119.9 . .
C65 C64 C63 119.93(16) . .
C65 C64 H64A 120.0 . .
C63 C64 H64A 120.0 . .
C64 C65 C66 119.79(16) . .
C64 C65 H65A 120.1 . .
C66 C65 H65A 120.1 . .
C61 C66 C65 120.86(15) . .
C61 C66 H66A 119.6 . .
C65 C66 H66A 119.6 . .
C72 C71 C76 119.18(15) . .
C72 C71 C23 122.58(14) . .
C76 C71 C23 118.19(14) . .
C73 C72 C71 120.27(15) . .
C73 C72 H72A 119.9 . .
C71 C72 H72A 119.9 . .
C72 C73 C74 120.36(15) . .
C72 C73 H73A 119.8 . .
C74 C73 H73A 119.8 . .
C75 C74 C73 119.91(15) . .
C75 C74 H74A 120.0 . .
C73 C74 H74A 120.0 . .
C74 C75 C76 119.99(15) . .
C74 C75 H75A 120.0 . .
C76 C75 H75A 120.0 . .
C71 C76 C75 120.27(15) . .
C71 C76 H76A 119.9 . .
C75 C76 H76A 119.9 . .
C82 C81 C86 116.66(15) . .
C82 C81 C31 125.27(14) . .
C86 C81 C31 118.05(14) . .
C83 C82 C81 121.64(15) . .
C83 C82 H82A 119.2 . .
C81 C82 H82A 119.2 . .
C84 C83 C82 120.37(16) . .
C84 C83 H83A 119.8 . .
C82 C83 H83A 119.8 . .
C85 C84 C83 119.03(16) . .
C85 C84 H84A 120.5 . .
C83 C84 H84A 120.5 . .
C84 C85 C86 120.36(16) . .
C84 C85 H85A 119.8 . .
C86 C85 H85A 119.8 . .
C85 C86 C81 121.91(16) . .
C85 C86 H86A 119.0 . .
C81 C86 H86A 119.0 . .
C92 C91 C96 118.59(15) . .
C92 C91 C33 123.29(14) . .
C96 C91 C33 118.04(14) . .
C93 C92 C91 120.21(16) . .
C93 C92 H92A 119.9 . .
C91 C92 H92A 119.9 . .
C94 C93 C92 120.52(16) . .
C94 C93 H93A 119.7 . .
C92 C93 H93A 119.7 . .
C95 C94 C93 119.57(15) . .
C95 C94 H94A 120.2 . .
C93 C94 H94A 120.2 . .
C94 C95 C96 120.22(16) . .
C94 C95 H95A 119.9 . .
C96 C95 H95A 119.9 . .
C95 C96 C91 120.85(16) . .
C95 C96 H96A 119.6 . .
C91 C96 H96A 119.6 . .

loop_
_geom_bond_atom_site_label_1
_geom_bond_atom_site_label_2
_geom_bond_distance
_geom_bond_site_symmetry_2
Fe1 N3 2.1574(13) .
Fe1 N3 2.1574(13) 2_666
Fe1 N1 2.1798(12) 2_666
Fe1 N1 2.1799(12) .
Fe1 N5 2.2700(12) .
Fe1 N5 2.2701(12) 2_666
N1 C11 1.353(2) .
N1 N2 1.3732(17) .
N2 C13 1.3637(19) .
N2 B1 1.559(2) .
N3 C21 1.354(2) .
N3 N4 1.3716(17) .
N4 C23 1.363(2) .
N4 B1 1.556(2) .
N5 C31 1.3616(19) .
N5 N6 1.3765(17) .
N6 C33 1.359(2) .
N6 B1 1.542(2) .
B1 H1 1.0000 .
C11 C12 1.394(2) .
C11 C41 1.481(2) .
C12 C13 1.383(2) .
C12 H12A 0.9500 .
C13 C51 1.477(2) .
C21 C22 1.395(2) .
C21 C61 1.488(2) .
C22 C23 1.380(2) .
C22 H22A 0.9500 .
C23 C71 1.479(2) .
C31 C32 1.401(2) .
C31 C81 1.483(2) .
C32 C33 1.365(2) .
C32 H32A 0.9500 .
C33 C91 1.483(2) .
C41 C42 1.392(2) .
C41 C46 1.393(2) .
C42 C43 1.393(2) .
C42 H42A 0.9500 .
C43 C44 1.383(2) .
C43 H43A 0.9500 .
C44 C45 1.384(3) .
C44 H44A 0.9500 .
C45 C46 1.384(2) .
C45 H45A 0.9500 .
C46 H46A 0.9500 .
C51 C52 1.395(2) .
C51 C56 1.397(2) .
C52 C53 1.385(2) .
C52 H52A 0.9500 .
C53 C54 1.384(3) .
C53 H53A 0.9500 .
C54 C55 1.384(3) .
C54 H54A 0.9500 .
C55 C56 1.391(2) .
C55 H55A 0.9500 .
C56 H56A 0.9500 .
C61 C62 1.390(2) .
C61 C66 1.396(2) .
C62 C63 1.389(2) .
C62 H62A 0.9500 .
C63 C64 1.387(3) .
C63 H63A 0.9500 .
C64 C65 1.380(3) .
C64 H64A 0.9500 .
C65 C66 1.397(2) .
C65 H65A 0.9500 .
C66 H66A 0.9500 .
C71 C72 1.395(2) .
C71 C76 1.395(2) .
C72 C73 1.385(2) .
C72 H72A 0.9500 .
C73 C74 1.389(2) .
C73 H73A 0.9500 .
C74 C75 1.383(2) .
C74 H74A 0.9500 .
C75 C76 1.396(2) .
C75 H75A 0.9500 .
C76 H76A 0.9500 .
C81 C82 1.394(2) .
C81 C86 1.401(2) .
C82 C83 1.387(2) .
C82 H82A 0.9500 .
C83 C84 1.386(2) .
C83 H83A 0.9500 .
C84 C85 1.381(2) .
C84 H84A 0.9500 .
C85 C86 1.381(2) .
C85 H85A 0.9500 .
C86 H86A 0.9500 .
C91 C92 1.395(2) .
C91 C96 1.395(2) .
C92 C93 1.388(2) .
C92 H92A 0.9500 .
C93 C94 1.387(3) .
C93 H93A 0.9500 .
C94 C95 1.380(3) .
C94 H94A 0.9500 .
C95 C96 1.385(2) .
C95 H95A 0.9500 .
C96 H96A 0.9500 .

loop_
_geom_torsion_atom_site_label_1
_geom_torsion_atom_site_label_2
_geom_torsion_atom_site_label_3
_geom_torsion_atom_site_label_4
_geom_torsion
_geom_torsion_site_symmetry_1
N3 Fe1 N1 C11 118.59(17) .
N3 Fe1 N1 C11 -61.41(17) 2_666
N1 Fe1 N1 C11 0(26) 2_666
N5 Fe1 N1 C11 -149.54(17) .
N5 Fe1 N1 C11 30.46(17) 2_666
N3 Fe1 N1 N2 -53.03(10) .
N3 Fe1 N1 N2 126.97(10) 2_666
N1 Fe1 N1 N2 -172(26) 2_666
N5 Fe1 N1 N2 38.84(10) .
N5 Fe1 N1 N2 -141.16(10) 2_666
C11 N1 N2 C13 0.80(16) .
Fe1 N1 N2 C13 175.28(9) .
C11 N1 N2 B1 -166.00(13) .
Fe1 N1 N2 B1 8.48(16) .
N3 Fe1 N3 C21 143(40) 2_666
N1 Fe1 N3 C21 53.40(16) 2_666
N1 Fe1 N3 C21 -126.60(16) .
N5 Fe1 N3 C21 142.18(16) .
N5 Fe1 N3 C21 -37.82(16) 2_666
N3 Fe1 N3 N4 -40(40) 2_666
N1 Fe1 N3 N4 -130.38(9) 2_666
N1 Fe1 N3 N4 49.62(9) .
N5 Fe1 N3 N4 -41.60(9) .
N5 Fe1 N3 N4 138.40(9) 2_666
C21 N3 N4 C23 -1.60(16) .
Fe1 N3 N4 C23 -179.09(9) .
C21 N3 N4 B1 175.09(12) .
Fe1 N3 N4 B1 -2.40(16) .
N3 Fe1 N5 C31 -139.84(17) .
N3 Fe1 N5 C31 40.16(17) 2_666
N1 Fe1 N5 C31 -46.50(17) 2_666
N1 Fe1 N5 C31 133.50(17) .
N5 Fe1 N5 C31 94(100) 2_666
N3 Fe1 N5 N6 41.52(9) .
N3 Fe1 N5 N6 -138.48(9) 2_666
N1 Fe1 N5 N6 134.86(9) 2_666
N1 Fe1 N5 N6 -45.14(9) .
N5 Fe1 N5 N6 -85(100) 2_666
C31 N5 N6 C33 -0.25(16) .
Fe1 N5 N6 C33 178.92(9) .
C31 N5 N6 B1 -176.00(13) .
Fe1 N5 N6 B1 3.18(15) .
C33 N6 B1 N4 121.82(15) .
N5 N6 B1 N4 -63.17(17) .
C33 N6 B1 N2 -115.50(16) .
N5 N6 B1 N2 59.51(17) .
C23 N4 B1 N6 -120.09(16) .
N3 N4 B1 N6 63.92(17) .
C23 N4 B1 N2 116.02(16) .
N3 N4 B1 N2 -59.98(17) .
C13 N2 B1 N6 127.09(15) .
N1 N2 B1 N6 -68.67(17) .
C13 N2 B1 N4 -108.86(16) .
N1 N2 B1 N4 55.38(17) .
N2 N1 C11 C12 -0.56(17) .
Fe1 N1 C11 C12 -172.48(12) .
N2 N1 C11 C41 175.38(14) .
Fe1 N1 C11 C41 3.5(3) .
N1 C11 C12 C13 0.13(18) .
C41 C11 C12 C13 -175.78(15) .
N1 N2 C13 C12 -0.73(17) .
B1 N2 C13 C12 164.91(14) .
N1 N2 C13 C51 179.95(14) .
B1 N2 C13 C51 -14.4(2) .
C11 C12 C13 N2 0.36(17) .
C11 C12 C13 C51 179.66(15) .
N4 N3 C21 C22 1.53(16) .
Fe1 N3 C21 C22 177.88(12) .
N4 N3 C21 C61 -174.49(14) .
Fe1 N3 C21 C61 1.9(3) .
N3 C21 C22 C23 -0.90(17) .
C61 C21 C22 C23 175.13(14) .
N3 N4 C23 C22 1.06(17) .
B1 N4 C23 C22 -175.32(14) .
N3 N4 C23 C71 -177.38(14) .
B1 N4 C23 C71 6.2(2) .
C21 C22 C23 N4 -0.10(17) .
C21 C22 C23 C71 178.30(15) .
N6 N5 C31 C32 0.41(16) .
Fe1 N5 C31 C32 -178.26(13) .
N6 N5 C31 C81 178.63(14) .
Fe1 N5 C31 C81 0.0(3) .
N5 C31 C32 C33 -0.43(17) .
C81 C31 C32 C33 -178.73(14) .
N5 N6 C33 C32 -0.01(17) .
B1 N6 C33 C32 175.49(14) .
N5 N6 C33 C91 -177.37(14) .
B1 N6 C33 C91 -1.9(2) .
C31 C32 C33 N6 0.26(17) .
C31 C32 C33 C91 177.63(15) .
N1 C11 C41 C42 44.0(2) .
C12 C11 C41 C42 -140.69(17) .
N1 C11 C41 C46 -136.21(16) .
C12 C11 C41 C46 39.1(2) .
C46 C41 C42 C43 1.8(2) .
C11 C41 C42 C43 -178.45(15) .
C41 C42 C43 C44 -1.3(2) .
C42 C43 C44 C45 -0.1(2) .
C43 C44 C45 C46 1.1(2) .
C44 C45 C46 C41 -0.6(2) .
C42 C41 C46 C45 -0.8(2) .
C11 C41 C46 C45 179.41(14) .
N2 C13 C51 C52 -45.7(2) .
C12 C13 C51 C52 135.15(18) .
N2 C13 C51 C56 134.64(16) .
C12 C13 C51 C56 -44.5(2) .
C56 C51 C52 C53 -1.5(2) .
C13 C51 C52 C53 178.77(15) .
C51 C52 C53 C54 0.3(3) .
C52 C53 C54 C55 0.9(3) .
C53 C54 C55 C56 -0.9(3) .
C54 C55 C56 C51 -0.3(3) .
C52 C51 C56 C55 1.5(2) .
C13 C51 C56 C55 -178.75(15) .
N3 C21 C61 C62 -54.5(2) .
C22 C21 C61 C62 130.11(18) .
N3 C21 C61 C66 127.87(16) .
C22 C21 C61 C66 -47.5(2) .
C66 C61 C62 C63 -1.2(2) .
C21 C61 C62 C63 -178.87(16) .
C61 C62 C63 C64 1.4(3) .
C62 C63 C64 C65 -0.9(3) .
C63 C64 C65 C66 0.1(3) .
C62 C61 C66 C65 0.5(2) .
C21 C61 C66 C65 178.30(15) .
C64 C65 C66 C61 0.0(3) .
N4 C23 C71 C72 -58.9(2) .
C22 C23 C71 C72 122.99(18) .
N4 C23 C71 C76 123.77(17) .
C22 C23 C71 C76 -54.4(2) .
C76 C71 C72 C73 -1.4(2) .
C23 C71 C72 C73 -178.75(15) .
C71 C72 C73 C74 0.5(2) .
C72 C73 C74 C75 0.9(3) .
C73 C74 C75 C76 -1.2(3) .
C72 C71 C76 C75 1.1(2) .
C23 C71 C76 C75 178.52(15) .
C74 C75 C76 C71 0.2(3) .
N5 C31 C81 C82 4.8(3) .
C32 C31 C81 C82 -177.21(15) .
N5 C31 C81 C86 -173.61(15) .
C32 C31 C81 C86 4.4(2) .
C86 C81 C82 C83 1.9(2) .
C31 C81 C82 C83 -176.50(15) .
C81 C82 C83 C84 -0.6(3) .
C82 C83 C84 C85 -1.0(3) .
C83 C84 C85 C86 1.1(3) .
C84 C85 C86 C81 0.3(3) .
C82 C81 C86 C85 -1.8(2) .
C31 C81 C86 C85 176.76(15) .
N6 C33 C91 C92 -51.9(2) .
C32 C33 C91 C92 131.16(18) .
N6 C33 C91 C96 131.30(17) .
C32 C33 C91 C96 -45.6(2) .
C96 C91 C92 C93 -2.1(2) .
C33 C91 C92 C93 -178.81(15) .
C91 C92 C93 C94 1.6(3) .
C92 C93 C94 C95 0.2(3) .
C93 C94 C95 C96 -1.3(3) .
C94 C95 C96 C91 0.8(3) .
C92 C91 C96 C95 0.9(2) .
C33 C91 C96 C95 177.82(15) .
